data_4034125
loop_
_publ_author_name
'Zhang, Yu'
'Nie, Shao-Zhen'
'Ye, Jing-Jing'
'Wang, Ji-Ping'
'Zhou, Meng-Meng'
'Zhao, Chang-Qiu'
'Li, Qiang'

_publ_section_title
;
 Functional Phosphine Derivatives Having Stationary and Flexible
 Chiralities: Their Preparation and Chirality Controlling.
;
_journal_issue 13
_journal_name_full 'The Journal of organic chemistry'
_journal_page_first 8423
_journal_page_last 8439
_journal_paper_doi 10.1021/acs.joc.9b00346
_journal_volume 84
_journal_year 2019
_chemical_absolute_configuration R
_chemical_formula_sum 'C26 H37 O2 P'
_chemical_formula_weight 412.53
_space_group_IT_number 19
_space_group_name_Hall 'P 2ac 2ab'
_space_group_name_H-M_alt 'P 21 21 21'
_symmetry_cell_setting orthorhombic
_symmetry_space_group_name_H-M 'P 21 21 21'
_atom_sites_solution_hydrogens geom
_atom_sites_solution_primary direct
_atom_sites_solution_secondary difmap
_audit_creation_method SHELXL-97
_cell_angle_alpha 90.00
_cell_angle_beta 90.00
_cell_angle_gamma 90.00
_cell_formula_units_Z 4
_cell_length_a 10.5199(9)
_cell_length_b 14.3662(12)
_cell_length_c 15.8505(14)
_cell_measurement_reflns_used 2486
_cell_measurement_temperature 298(2)
_cell_measurement_theta_max 20.246
_cell_measurement_theta_min 2.324
_cell_volume 2395.5(4)
_computing_cell_refinement 'Bruker SMART'
_computing_data_collection 'Bruker SMART'
_computing_data_reduction 'Bruker SAINT'
_computing_molecular_graphics 'Bruker SHELXTL'
_computing_publication_material 'Bruker SHELXTL'
_computing_structure_refinement 'SHELXL-97 (Sheldrick, 1997)'
_computing_structure_solution 'SHELXS-97 (Sheldrick, 1990)'
_diffrn_ambient_temperature 298(2)
_diffrn_measured_fraction_theta_full 0.999
_diffrn_measured_fraction_theta_max 0.999
_diffrn_measurement_device_type 'CCD area detector'
_diffrn_measurement_method 'phi and omega scans'
_diffrn_radiation_monochromator graphite
_diffrn_radiation_source 'fine-focus sealed tube'
_diffrn_radiation_type MoK\a
_diffrn_radiation_wavelength 0.71073
_diffrn_reflns_av_R_equivalents 0.0645
_diffrn_reflns_av_sigmaI/netI 0.0821
_diffrn_reflns_limit_h_max 10
_diffrn_reflns_limit_h_min -12
_diffrn_reflns_limit_k_max 14
_diffrn_reflns_limit_k_min -17
_diffrn_reflns_limit_l_max 18
_diffrn_reflns_limit_l_min -18
_diffrn_reflns_number 12091
_diffrn_reflns_theta_full 25.02
_diffrn_reflns_theta_max 25.02
_diffrn_reflns_theta_min 2.32
_exptl_absorpt_coefficient_mu 0.133
_exptl_absorpt_correction_T_max 0.9855
_exptl_absorpt_correction_T_min 0.9462
_exptl_absorpt_correction_type multi-scan
_exptl_absorpt_process_details sadabs
_exptl_crystal_colour colourless
_exptl_crystal_density_diffrn 1.144
_exptl_crystal_density_method 'not measured'
_exptl_crystal_description block
_exptl_crystal_F_000 896
_exptl_crystal_size_max 0.42
_exptl_crystal_size_mid 0.37
_exptl_crystal_size_min 0.11
_refine_diff_density_max 0.186
_refine_diff_density_min -0.248
_refine_diff_density_rms 0.050
_refine_ls_abs_structure_details 'Flack H D (1983), Acta Cryst. A39, 876-881'
_refine_ls_abs_structure_Flack 0.02(12)
_refine_ls_extinction_method none
_refine_ls_goodness_of_fit_ref 1.008
_refine_ls_hydrogen_treatment constr
_refine_ls_matrix_type full
_refine_ls_number_parameters 267
_refine_ls_number_reflns 4231
_refine_ls_number_restraints 0
_refine_ls_restrained_S_all 1.008
_refine_ls_R_factor_all 0.1025
_refine_ls_R_factor_gt 0.0500
_refine_ls_shift/su_max 0.000
_refine_ls_shift/su_mean 0.000
_refine_ls_structure_factor_coef Fsqd
_refine_ls_weighting_details 'calc w=1/[\s^2^(Fo^2^)+(0.0343P)^2^+0.0000P] where P=(Fo^2^+2Fc^2^)/3'
_refine_ls_weighting_scheme calc
_refine_ls_wR_factor_gt 0.0889
_refine_ls_wR_factor_ref 0.1031
_reflns_number_gt 2602
_reflns_number_total 4231
_reflns_threshold_expression >2sigma(I)
_cod_data_source_file jo9b00346_si_007.cif
_cod_data_source_block 180415i
_cod_depositor_comments
;
The following automatic conversions were performed:

data item '_symmetry_cell_setting' value 'Orthorhombic' was changed
to 'orthorhombic' in accordance with the
/home/data/users/saulius/crontab/automatic-downloads/current/ACS/lib/dictionaries/cif_core.dic
dictionary named 'cif_core.dic' version 2.4.2 last updated on
2011-04-26.

Automatic conversion script
Id: cif_fix_values 6909 2019-04-08 15:41:33Z antanas 
;
_cod_original_sg_symbol_H-M 'P2(1)2(1)2(1) '
_cod_database_code 4034125

loop_
_symmetry_equiv_pos_as_xyz
'x, y, z'
'-x+1/2, -y, z+1/2'
'-x, y+1/2, -z+1/2'
'x+1/2, -y+1/2, -z'

loop_
_atom_site_label
_atom_site_type_symbol
_atom_site_fract_x
_atom_site_fract_y
_atom_site_fract_z
_atom_site_U_iso_or_equiv
_atom_site_adp_type
_atom_site_occupancy
_atom_site_symmetry_multiplicity
_atom_site_calc_flag
_atom_site_refinement_flags
P1 P 0.86373(8) 0.84960(6) 0.16359(5) 0.0470(2) Uani 1 1 d .
O1 O 0.8620(2) 0.90810(15) 0.08678(12) 0.0595(6) Uani 1 1 d .
O2 O 0.6689(2) 0.74006(16) 0.37437(14) 0.0609(7) Uani 1 1 d .
C1 C 0.8383(3) 0.9199(2) 0.25813(18) 0.0430(8) Uani 1 1 d .
C2 C 0.8075(3) 1.0125(3) 0.2429(2) 0.0552(10) Uani 1 1 d .
H2 H 0.8107 1.0350 0.1879 0.066 Uiso 1 1 calc R
C3 C 0.7725(3) 1.0717(3) 0.3072(2) 0.0652(10) Uani 1 1 d .
H3 H 0.7533 1.1336 0.2956 0.078 Uiso 1 1 calc R
C4 C 0.7660(3) 1.0391(3) 0.3877(2) 0.0660(10) Uani 1 1 d .
H4 H 0.7410 1.0784 0.4313 0.079 Uiso 1 1 calc R
C5 C 0.7964(3) 0.9488(3) 0.4041(2) 0.0574(10) Uani 1 1 d .
H5 H 0.7908 0.9272 0.4593 0.069 Uiso 1 1 calc R
C6 C 0.8354(3) 0.8876(2) 0.34125(19) 0.0437(8) Uani 1 1 d .
C7 C 0.8792(3) 0.7930(2) 0.36743(17) 0.0458(8) Uani 1 1 d .
C8 C 0.7945(4) 0.7204(3) 0.3840(2) 0.0526(9) Uani 1 1 d .
C9 C 0.8420(4) 0.6345(3) 0.4094(2) 0.0705(11) Uani 1 1 d .
H9 H 0.7861 0.5855 0.4189 0.085 Uiso 1 1 calc R
C10 C 0.9707(5) 0.6207(3) 0.4206(2) 0.0799(13) Uani 1 1 d .
H10 H 1.0011 0.5626 0.4368 0.096 Uiso 1 1 calc R
C11 C 1.0529(4) 0.6923(3) 0.4079(2) 0.0754(12) Uani 1 1 d .
H11 H 1.1394 0.6838 0.4170 0.090 Uiso 1 1 calc R
C12 C 1.0075(3) 0.7775(3) 0.3814(2) 0.0595(9) Uani 1 1 d .
H12 H 1.0647 0.8259 0.3727 0.071 Uiso 1 1 calc R
C13 C 0.4481(4) 0.7072(3) 0.3840(2) 0.0984(16) Uani 1 1 d .
H13A H 0.4370 0.7595 0.4211 0.148 Uiso 1 1 calc R
H13B H 0.3870 0.6599 0.3978 0.148 Uiso 1 1 calc R
H13C H 0.4359 0.7268 0.3267 0.148 Uiso 1 1 calc R
C14 C 0.5799(4) 0.6688(3) 0.3942(2) 0.0778(12) Uani 1 1 d .
H14A H 0.5925 0.6479 0.4518 0.093 Uiso 1 1 calc R
H14B H 0.5919 0.6161 0.3569 0.093 Uiso 1 1 calc R
C15 C 0.7394(3) 0.7603(2) 0.16579(19) 0.0431(8) Uani 1 1 d .
H15 H 0.7073 0.7574 0.2238 0.052 Uiso 1 1 calc R
C16 C 0.6259(3) 0.7856(2) 0.10873(19) 0.0466(8) Uani 1 1 d .
H16 H 0.6588 0.7871 0.0509 0.056 Uiso 1 1 calc R
C17 C 0.5273(3) 0.7075(3) 0.1113(3) 0.0753(12) Uani 1 1 d .
H17A H 0.4909 0.7043 0.1675 0.090 Uiso 1 1 calc R
H17B H 0.4592 0.7220 0.0722 0.090 Uiso 1 1 calc R
C18 C 0.5829(4) 0.6135(3) 0.0888(2) 0.0747(12) Uani 1 1 d .
H18A H 0.5172 0.5664 0.0933 0.090 Uiso 1 1 calc R
H18B H 0.6121 0.6147 0.0308 0.090 Uiso 1 1 calc R
C19 C 0.6914(4) 0.5878(2) 0.1451(2) 0.0643(11) Uani 1 1 d .
H19 H 0.6584 0.5832 0.2027 0.077 Uiso 1 1 calc R
C20 C 0.7911(3) 0.6638(2) 0.14414(19) 0.0553(9) Uani 1 1 d .
H20A H 0.8296 0.6661 0.0886 0.066 Uiso 1 1 calc R
H20B H 0.8574 0.6480 0.1842 0.066 Uiso 1 1 calc R
C21 C 0.5679(3) 0.8815(3) 0.1251(2) 0.0574(10) Uani 1 1 d .
H21 H 0.6375 0.9267 0.1227 0.069 Uiso 1 1 calc R
C22 C 0.4730(3) 0.9087(3) 0.0569(2) 0.0773(12) Uani 1 1 d .
H22A H 0.3990 0.8699 0.0611 0.116 Uiso 1 1 calc R
H22B H 0.5113 0.9008 0.0024 0.116 Uiso 1 1 calc R
H22C H 0.4489 0.9727 0.0642 0.116 Uiso 1 1 calc R
C23 C 0.5062(4) 0.8909(3) 0.21285(19) 0.0737(12) Uani 1 1 d .
H23A H 0.4815 0.9545 0.2219 0.111 Uiso 1 1 calc R
H23B H 0.5661 0.8726 0.2554 0.111 Uiso 1 1 calc R
H23C H 0.4325 0.8516 0.2159 0.111 Uiso 1 1 calc R
C24 C 0.7489(5) 0.4944(3) 0.1225(2) 0.0939(13) Uani 1 1 d .
H24A H 0.6880 0.4460 0.1330 0.141 Uiso 1 1 calc R
H24B H 0.8234 0.4838 0.1562 0.141 Uiso 1 1 calc R
H24C H 0.7719 0.4940 0.0638 0.141 Uiso 1 1 calc R
C25 C 1.0156(3) 0.7929(2) 0.1715(2) 0.0645(10) Uani 1 1 d .
H25A H 1.0176 0.7552 0.2222 0.077 Uiso 1 1 calc R
H25B H 1.0269 0.7519 0.1235 0.077 Uiso 1 1 calc R
C26 C 1.1237(3) 0.8623(3) 0.1741(2) 0.1002(15) Uani 1 1 d .
H26A H 1.1269 0.8958 0.1217 0.150 Uiso 1 1 calc R
H26B H 1.2024 0.8299 0.1826 0.150 Uiso 1 1 calc R
H26C H 1.1102 0.9052 0.2196 0.150 Uiso 1 1 calc R

loop_
_atom_site_aniso_label
_atom_site_aniso_U_11
_atom_site_aniso_U_22
_atom_site_aniso_U_33
_atom_site_aniso_U_23
_atom_site_aniso_U_13
_atom_site_aniso_U_12
P1 0.0438(5) 0.0563(6) 0.0408(4) 0.0007(5) 0.0026(4) -0.0019(5)
O1 0.0592(14) 0.0742(16) 0.0451(12) 0.0113(12) 0.0053(11) -0.0109(14)
O2 0.0622(17) 0.0598(16) 0.0607(13) 0.0048(12) 0.0039(13) -0.0143(14)
C1 0.041(2) 0.045(2) 0.0427(17) 0.0022(15) -0.0005(15) -0.0051(18)
C2 0.062(2) 0.048(3) 0.056(2) 0.0075(19) -0.0042(18) -0.003(2)
C3 0.074(3) 0.036(2) 0.085(3) -0.009(2) -0.003(2) 0.003(2)
C4 0.071(3) 0.057(3) 0.069(3) -0.021(2) -0.009(2) 0.000(2)
C5 0.075(3) 0.054(3) 0.043(2) -0.0095(19) -0.0013(18) -0.006(2)
C6 0.040(2) 0.040(2) 0.0508(19) -0.0046(17) 0.0001(16) -0.0037(15)
C7 0.057(2) 0.045(2) 0.0352(16) -0.0029(15) 0.0037(17) -0.001(2)
C8 0.068(3) 0.049(2) 0.0415(19) -0.0051(17) 0.0049(18) -0.004(2)
C9 0.099(3) 0.049(3) 0.064(2) 0.0093(19) 0.021(2) 0.003(2)
C10 0.103(4) 0.069(3) 0.068(2) 0.012(2) 0.009(3) 0.027(3)
C11 0.073(3) 0.084(3) 0.070(3) 0.011(2) 0.005(2) 0.021(3)
C12 0.057(2) 0.064(3) 0.058(2) 0.0051(19) -0.0032(19) 0.000(2)
C13 0.073(3) 0.142(4) 0.080(3) 0.021(3) 0.002(3) -0.038(3)
C14 0.094(3) 0.076(3) 0.063(2) 0.004(2) 0.012(2) -0.030(3)
C15 0.047(2) 0.049(2) 0.0337(16) -0.0063(16) -0.0005(17) 0.0010(17)
C16 0.051(2) 0.042(2) 0.0468(18) -0.0068(15) 0.0037(17) -0.0014(19)
C17 0.062(3) 0.073(3) 0.091(3) -0.015(2) -0.010(2) -0.014(2)
C18 0.079(3) 0.056(3) 0.089(3) -0.017(2) 0.001(2) -0.020(2)
C19 0.092(3) 0.049(2) 0.052(2) -0.0037(18) 0.012(2) -0.007(2)
C20 0.065(2) 0.049(2) 0.0522(19) -0.0081(18) 0.0007(16) 0.005(2)
C21 0.050(2) 0.062(3) 0.061(2) -0.0073(19) -0.0092(19) 0.0009(19)
C22 0.072(3) 0.078(3) 0.082(3) 0.003(2) -0.020(2) 0.011(2)
C23 0.067(2) 0.082(3) 0.073(2) -0.018(2) 0.002(2) 0.019(2)
C24 0.148(4) 0.041(2) 0.092(3) -0.008(2) 0.012(3) 0.000(3)
C25 0.051(2) 0.091(3) 0.0518(19) -0.005(2) 0.0036(19) 0.006(2)
C26 0.050(2) 0.154(4) 0.097(3) -0.006(3) -0.005(2) -0.017(3)

loop_
_atom_type_symbol
_atom_type_description
_atom_type_scat_dispersion_real
_atom_type_scat_dispersion_imag
_atom_type_scat_source
C C 0.0033 0.0016 'International Tables Vol C Tables 4.2.6.8 and 6.1.1.4'
H H 0.0000 0.0000 'International Tables Vol C Tables 4.2.6.8 and 6.1.1.4'
O O 0.0106 0.0060 'International Tables Vol C Tables 4.2.6.8 and 6.1.1.4'
P P 0.1023 0.0942 'International Tables Vol C Tables 4.2.6.8 and 6.1.1.4'

loop_
_geom_angle_atom_site_label_1
_geom_angle_atom_site_label_2
_geom_angle_atom_site_label_3
_geom_angle
O1 P1 C25 108.99(15)
O1 P1 C1 111.05(13)
C25 P1 C1 108.87(15)
O1 P1 C15 113.87(14)
C25 P1 C15 108.44(15)
C1 P1 C15 105.47(14)
C8 O2 C14 117.7(3)
C2 C1 C6 118.5(3)
C2 C1 P1 114.9(2)
C6 C1 P1 126.4(3)
C3 C2 C1 121.7(3)
C4 C3 C2 119.6(3)
C3 C4 C5 119.7(4)
C4 C5 C6 122.3(3)
C5 C6 C1 118.1(3)
C5 C6 C7 117.9(3)
C1 C6 C7 123.9(3)
C12 C7 C8 118.1(3)
C12 C7 C6 119.4(3)
C8 C7 C6 122.4(3)
O2 C8 C9 124.5(4)
O2 C8 C7 116.3(3)
C9 C8 C7 119.2(4)
C10 C9 C8 121.1(4)
C11 C10 C9 119.8(4)
C10 C11 C12 119.8(4)
C11 C12 C7 121.9(4)
O2 C14 C13 108.7(3)
C20 C15 C16 111.0(2)
C20 C15 P1 112.1(2)
C16 C15 P1 112.1(2)
C21 C16 C17 112.7(3)
C21 C16 C15 115.0(3)
C17 C16 C15 109.7(3)
C18 C17 C16 112.7(3)
C19 C18 C17 112.0(3)
C18 C19 C20 110.2(3)
C18 C19 C24 112.5(3)
C20 C19 C24 111.1(3)
C19 C20 C15 113.9(3)
C22 C21 C16 111.9(3)
C22 C21 C23 110.0(3)
C16 C21 C23 113.7(3)
C26 C25 P1 111.8(3)

loop_
_geom_bond_atom_site_label_1
_geom_bond_atom_site_label_2
_geom_bond_distance
P1 O1 1.479(2)
P1 C25 1.798(3)
P1 C1 1.827(3)
P1 C15 1.832(3)
O2 C8 1.360(4)
O2 C14 1.423(4)
C1 C2 1.390(4)
C1 C6 1.397(4)
C2 C3 1.378(4)
C3 C4 1.361(4)
C4 C5 1.362(4)
C5 C6 1.391(4)
C6 C7 1.493(4)
C7 C12 1.386(4)
C7 C8 1.397(4)
C8 C9 1.391(5)
C9 C10 1.380(5)
C10 C11 1.358(5)
C11 C12 1.380(5)
C13 C14 1.501(5)
C15 C20 1.528(4)
C15 C16 1.541(4)
C16 C21 1.529(4)
C16 C17 1.529(4)
C17 C18 1.515(4)
C18 C19 1.494(5)
C19 C20 1.515(4)
C19 C24 1.515(5)
C21 C22 1.523(4)
C21 C23 1.541(4)
C25 C26 1.512(5)
